data_2221304
loop_
_publ_author_name
'K\?il\?i\,c, I\,s\?in'
'A\(gar, Erbil'
'Er\,sahin, Ferda'
'I\,s\?ik, \,Samil'

_publ_section_title
;
 2-[(4-Bromophenyl)iminomethyl]-3,5-dimethoxyphenol
;
_journal_coeditor_code BT2917
_journal_issue 4
_journal_name_full 'Acta Crystallographica Section E'
_journal_page_first o934
_journal_paper_doi 10.1107/S1600536809011416
_journal_volume 65
_journal_year 2009
_chemical_formula_iupac 'C15 H14 Br N O3'
_chemical_formula_moiety 'C15 H14 Br N O3'
_chemical_formula_sum 'C15 H14 Br N O3'
_chemical_formula_weight 336.18
_chemical_name_systematic
;
2-[(4-Bromophenyl)iminomethyl]-3,5-dimethoxyphenol
;
_space_group_IT_number 2
_symmetry_cell_setting triclinic
_symmetry_space_group_name_Hall '-P 1'
_symmetry_space_group_name_H-M 'P -1'
_atom_sites_solution_hydrogens geom
_atom_sites_solution_primary direct
_atom_sites_solution_secondary difmap
_audit_creation_method SHELXL-97
_cell_angle_alpha 97.177(5)
_cell_angle_beta 92.796(5)
_cell_angle_gamma 106.214(5)
_cell_formula_units_Z 4
_cell_length_a 8.2655(5)
_cell_length_b 9.7305(6)
_cell_length_c 18.3806(11)
_cell_measurement_reflns_used 26370
_cell_measurement_temperature 296(2)
_cell_measurement_theta_max 29.80
_cell_measurement_theta_min 2.20
_cell_volume 1402.94(15)
_computing_cell_refinement 'X-AREA (Stoe & Cie, 2002)'
_computing_data_collection 'X-AREA (Stoe & Cie, 2002)'
_computing_data_reduction 'X-RED32 (Stoe & Cie, 2002)'
_computing_molecular_graphics 'ORTEP-3 for Windows (Farrugia, 1997)'
_computing_publication_material 'WinGX (Farrugia, 1999)'
_computing_structure_refinement 'SHELXL97 (Sheldrick, 2008)'
_computing_structure_solution 'SHELXS97 (Sheldrick, 2008)'
_diffrn_ambient_temperature 296(2)
_diffrn_detector_area_resol_mean 6.67
_diffrn_measured_fraction_theta_full 1.000
_diffrn_measured_fraction_theta_max 1.000
_diffrn_measurement_device_type 'Stoe IPDS-2'
_diffrn_measurement_method 'rotation method'
_diffrn_radiation_monochromator 'plane graphite'
_diffrn_radiation_source 'fine-focus sealed tube'
_diffrn_radiation_type MoK\a
_diffrn_radiation_wavelength 0.71073
_diffrn_reflns_av_R_equivalents 0.0801
_diffrn_reflns_av_sigmaI/netI 0.0606
_diffrn_reflns_limit_h_max 10
_diffrn_reflns_limit_h_min -10
_diffrn_reflns_limit_k_max 12
_diffrn_reflns_limit_k_min -12
_diffrn_reflns_limit_l_max 22
_diffrn_reflns_limit_l_min -22
_diffrn_reflns_number 20096
_diffrn_reflns_theta_full 26.00
_diffrn_reflns_theta_max 26.00
_diffrn_reflns_theta_min 2.20
_diffrn_standards_decay_% 0
_diffrn_standards_interval_count 0
_diffrn_standards_number 0
_exptl_absorpt_coefficient_mu 2.936
_exptl_absorpt_correction_T_max 0.8393
_exptl_absorpt_correction_T_min 0.4214
_exptl_absorpt_correction_type integration
_exptl_absorpt_process_details '(X-RED; Stoe & Cie, 2002)'
_exptl_crystal_colour yellow
_exptl_crystal_density_diffrn 1.592
_exptl_crystal_density_method 'not measured'
_exptl_crystal_description plate
_exptl_crystal_F_000 680
_exptl_crystal_size_max 0.670
_exptl_crystal_size_mid 0.380
_exptl_crystal_size_min 0.090
_refine_diff_density_max 0.609
_refine_diff_density_min -0.917
_refine_ls_extinction_method none
_refine_ls_goodness_of_fit_ref 1.020
_refine_ls_hydrogen_treatment mixed
_refine_ls_matrix_type full
_refine_ls_number_parameters 369
_refine_ls_number_reflns 5514
_refine_ls_number_restraints 0
_refine_ls_restrained_S_all 1.020
_refine_ls_R_factor_all 0.0795
_refine_ls_R_factor_gt 0.0501
_refine_ls_shift/su_max 0.001
_refine_ls_shift/su_mean 0.000
_refine_ls_structure_factor_coef Fsqd
_refine_ls_weighting_details 'calc w=1/[\s^2^(Fo^2^)+(0.0586P)^2^] where P=(Fo^2^+2Fc^2^)/3'
_refine_ls_weighting_scheme calc
_refine_ls_wR_factor_gt 0.1021
_refine_ls_wR_factor_ref 0.1124
_reflns_number_gt 3901
_reflns_number_total 5514
_reflns_threshold_expression I>2\s(I)
_cod_data_source_file bt2917.cif
_cod_data_source_block I
_cod_database_code 2221304
_cod_database_fobs_code 2221304

loop_
_symmetry_equiv_pos_as_xyz
'x, y, z'
'-x, -y, -z'

loop_
_atom_site_type_symbol
_atom_site_label
_atom_site_fract_x
_atom_site_fract_y
_atom_site_fract_z
_atom_site_U_iso_or_equiv
_atom_site_adp_type
_atom_site_calc_flag
_atom_site_refinement_flags
_atom_site_occupancy
_atom_site_disorder_assembly
_atom_site_disorder_group
H H1 0.862(6) 0.544(5) 0.509(3) 0.086(15) Uiso d . 1 . .
H H4 0.128(6) 0.946(5) 0.005(3) 0.079(15) Uiso d . 1 . .
C C1 0.6535(4) 0.6668(4) 0.50157(19) 0.0470(8) Uani d . 1 . .
C C2 0.7277(5) 0.6064(4) 0.4429(2) 0.0542(9) Uani d . 1 . .
C C3 0.6849(5) 0.6161(5) 0.3700(2) 0.0581(10) Uani d . 1 . .
H H3 0.7331 0.5735 0.3321 0.070 Uiso calc R 1 . .
C C4 0.5703(5) 0.6897(4) 0.3547(2) 0.0555(9) Uani d . 1 . .
C C5 0.4951(5) 0.7517(4) 0.4110(2) 0.0581(10) Uani d . 1 . .
H H5 0.4181 0.8014 0.3999 0.070 Uiso calc R 1 . .
C C6 0.5340(5) 0.7397(4) 0.4822(2) 0.0525(9) Uani d . 1 . .
C C7 0.6914(4) 0.6516(4) 0.5757(2) 0.0486(8) Uani d . 1 . .
H H7 0.6351 0.6885 0.6124 0.058 Uiso calc R 1 . .
C C8 0.8394(4) 0.5718(4) 0.66721(19) 0.0460(8) Uani d . 1 . .
C C9 0.8251(4) 0.6672(4) 0.7279(2) 0.0506(9) Uani d . 1 . .
H H9 0.7870 0.7464 0.7210 0.061 Uiso calc R 1 . .
C C10 0.8666(5) 0.6459(4) 0.7981(2) 0.0503(9) Uani d . 1 . .
H H10 0.8573 0.7103 0.8384 0.060 Uiso calc R 1 . .
C C11 0.9221(4) 0.5282(4) 0.80813(19) 0.0480(8) Uani d . 1 . .
C C12 0.9410(4) 0.4343(4) 0.7486(2) 0.0499(9) Uani d . 1 . .
H H12 0.9809 0.3562 0.7558 0.060 Uiso calc R 1 . .
C C13 0.9008(5) 0.4565(4) 0.6792(2) 0.0522(9) Uani d . 1 . .
H H13 0.9145 0.3936 0.6391 0.063 Uiso calc R 1 . .
C C14 0.5657(6) 0.6265(6) 0.2249(2) 0.0751(12) Uani d . 1 . .
H H14A 0.5251 0.6514 0.1800 0.113 Uiso calc R 1 . .
H H14B 0.5140 0.5257 0.2269 0.113 Uiso calc R 1 . .
H H14C 0.6863 0.6451 0.2264 0.113 Uiso calc R 1 . .
C C15 0.3157(6) 0.8384(6) 0.5262(3) 0.0840(16) Uani d . 1 . .
H H15A 0.2800 0.8751 0.5716 0.126 Uiso calc R 1 . .
H H15B 0.2274 0.7562 0.5021 0.126 Uiso calc R 1 . .
H H15C 0.3394 0.9123 0.4949 0.126 Uiso calc R 1 . .
C C16 0.3436(4) 0.8322(4) -0.00258(19) 0.0472(8) Uani d . 1 . .
C C17 0.2508(5) 0.8723(4) -0.0580(2) 0.0493(9) Uani d . 1 . .
C C18 0.2770(5) 0.8456(4) -0.1320(2) 0.0534(9) Uani d . 1 . .
H H18 0.2147 0.8736 -0.1679 0.064 Uiso calc R 1 . .
C C19 0.3969(5) 0.7772(4) -0.1511(2) 0.0525(9) Uani d . 1 . .
C C20 0.4941(5) 0.7381(4) -0.0976(2) 0.0567(10) Uani d . 1 . .
H H20 0.5761 0.6936 -0.1114 0.068 Uiso calc R 1 . .
C C21 0.4692(5) 0.7651(4) -0.0252(2) 0.0506(9) Uani d . 1 . .
C C22 0.3103(5) 0.8518(4) 0.0720(2) 0.0495(9) Uani d . 1 . .
H H22 0.3742 0.8228 0.1069 0.059 Uiso calc R 1 . .
C C23 0.1593(5) 0.9256(4) 0.16780(19) 0.0485(8) Uani d . 1 . .
C C24 0.2798(5) 0.9472(4) 0.2266(2) 0.0543(9) Uani d . 1 . .
H H24 0.3905 0.9508 0.2176 0.065 Uiso calc R 1 . .
C C25 0.2378(5) 0.9636(4) 0.2982(2) 0.0539(9) Uani d . 1 . .
H H25 0.3197 0.9792 0.3372 0.065 Uiso calc R 1 . .
C C26 0.0739(5) 0.9566(4) 0.31126(19) 0.0511(9) Uani d . 1 . .
C C27 -0.0479(5) 0.9373(4) 0.2532(2) 0.0528(9) Uani d . 1 . .
H H27 -0.1583 0.9347 0.2624 0.063 Uiso calc R 1 . .
C C28 -0.0043(5) 0.9220(4) 0.1826(2) 0.0523(9) Uani d . 1 . .
H H28 -0.0860 0.9089 0.1438 0.063 Uiso calc R 1 . .
C C29 0.3267(6) 0.7663(5) -0.2796(2) 0.0694(12) Uani d . 1 . .
H H29A 0.3624 0.7342 -0.3260 0.104 Uiso calc R 1 . .
H H29B 0.3382 0.8680 -0.2755 0.104 Uiso calc R 1 . .
H H29C 0.2106 0.7143 -0.2766 0.104 Uiso calc R 1 . .
C C30 0.6916(6) 0.6705(6) 0.0127(3) 0.0811(15) Uani d . 1 . .
H H30A 0.7415 0.6483 0.0563 0.122 Uiso calc R 1 . .
H H30B 0.7753 0.7407 -0.0083 0.122 Uiso calc R 1 . .
H H30C 0.6499 0.5841 -0.0223 0.122 Uiso calc R 1 . .
Br Br1 0.97872(6) 0.49642(5) 0.90475(2) 0.06820(16) Uani d . 1 . .
Br Br2 0.01410(7) 0.97819(6) 0.40896(2) 0.07682(18) Uani d . 1 . .
N N1 0.8025(4) 0.5876(3) 0.59359(16) 0.0525(8) Uani d . 1 . .
N N2 0.1932(4) 0.9090(3) 0.09355(16) 0.0516(7) Uani d . 1 . .
O O1 0.8425(4) 0.5365(4) 0.45644(17) 0.0749(9) Uani d . 1 . .
O O2 0.5240(4) 0.7113(3) 0.28614(15) 0.0706(8) Uani d . 1 . .
O O3 0.4661(4) 0.7956(4) 0.54100(15) 0.0725(9) Uani d . 1 . .
O O4 0.1272(4) 0.9326(3) -0.04128(16) 0.0646(8) Uani d . 1 . .
O O5 0.4290(4) 0.7403(3) -0.22137(15) 0.0656(7) Uani d . 1 . .
O O6 0.5547(3) 0.7280(3) 0.03109(15) 0.0675(8) Uani d . 1 . .

loop_
_atom_site_aniso_label
_atom_site_aniso_U_11
_atom_site_aniso_U_22
_atom_site_aniso_U_33
_atom_site_aniso_U_12
_atom_site_aniso_U_13
_atom_site_aniso_U_23
C1 0.0424(19) 0.048(2) 0.053(2) 0.0165(18) -0.0015(15) 0.0110(16)
C2 0.052(2) 0.057(2) 0.059(2) 0.022(2) 0.0009(17) 0.0162(18)
C3 0.057(2) 0.070(3) 0.054(2) 0.028(2) 0.0059(17) 0.0131(19)
C4 0.052(2) 0.062(2) 0.052(2) 0.014(2) -0.0013(17) 0.0146(18)
C5 0.058(2) 0.063(2) 0.060(2) 0.029(2) -0.0084(18) 0.0120(19)
C6 0.051(2) 0.056(2) 0.055(2) 0.025(2) -0.0042(17) 0.0076(18)
C7 0.045(2) 0.051(2) 0.0513(19) 0.0163(18) -0.0007(15) 0.0080(16)
C8 0.0403(19) 0.049(2) 0.0529(19) 0.0173(17) 0.0007(15) 0.0138(16)
C9 0.049(2) 0.050(2) 0.060(2) 0.0242(19) 0.0024(16) 0.0118(17)
C10 0.051(2) 0.049(2) 0.056(2) 0.0240(19) 0.0046(16) 0.0070(17)
C11 0.0424(19) 0.052(2) 0.0510(19) 0.0137(18) 0.0001(15) 0.0143(17)
C12 0.048(2) 0.049(2) 0.060(2) 0.0255(18) -0.0012(16) 0.0111(17)
C13 0.051(2) 0.053(2) 0.058(2) 0.0256(19) -0.0006(17) 0.0040(17)
C14 0.080(3) 0.094(3) 0.050(2) 0.025(3) -0.004(2) 0.010(2)
C15 0.088(3) 0.111(4) 0.079(3) 0.070(3) 0.005(3) 0.016(3)
C16 0.0422(19) 0.046(2) 0.056(2) 0.0186(18) 0.0043(16) 0.0053(16)
C17 0.048(2) 0.050(2) 0.055(2) 0.0199(19) 0.0128(16) 0.0100(17)
C18 0.051(2) 0.062(2) 0.055(2) 0.025(2) 0.0101(17) 0.0151(18)
C19 0.051(2) 0.056(2) 0.053(2) 0.0180(19) 0.0119(17) 0.0084(17)
C20 0.046(2) 0.063(2) 0.067(2) 0.026(2) 0.0131(18) 0.0062(19)
C21 0.045(2) 0.051(2) 0.058(2) 0.0183(19) 0.0055(16) 0.0055(17)
C22 0.049(2) 0.044(2) 0.057(2) 0.0160(18) 0.0039(17) 0.0079(16)
C23 0.058(2) 0.0421(19) 0.0480(19) 0.0199(19) 0.0047(16) 0.0058(15)
C24 0.048(2) 0.058(2) 0.059(2) 0.020(2) 0.0014(17) 0.0056(18)
C25 0.059(2) 0.058(2) 0.048(2) 0.024(2) -0.0044(17) 0.0058(17)
C26 0.070(3) 0.045(2) 0.0426(18) 0.025(2) 0.0040(17) 0.0030(15)
C27 0.052(2) 0.062(2) 0.051(2) 0.031(2) 0.0032(16) 0.0036(17)
C28 0.052(2) 0.056(2) 0.056(2) 0.030(2) -0.0013(17) 0.0026(17)
C29 0.071(3) 0.092(3) 0.050(2) 0.032(3) 0.0124(19) 0.006(2)
C30 0.073(3) 0.104(4) 0.084(3) 0.059(3) -0.002(2) 0.002(3)
Br1 0.0863(3) 0.0739(3) 0.0528(2) 0.0335(3) -0.0004(2) 0.0194(2)
Br2 0.0908(4) 0.0951(4) 0.0472(2) 0.0325(3) 0.0114(2) 0.0046(2)
N1 0.0512(18) 0.0610(19) 0.0530(17) 0.0257(16) 0.0020(14) 0.0166(15)
N2 0.0568(19) 0.0546(18) 0.0509(17) 0.0273(17) 0.0082(14) 0.0085(14)
O1 0.081(2) 0.106(2) 0.0632(18) 0.066(2) 0.0106(15) 0.0200(17)
O2 0.078(2) 0.091(2) 0.0512(15) 0.0359(18) -0.0052(13) 0.0183(15)
O3 0.0772(19) 0.103(2) 0.0572(16) 0.0624(19) -0.0024(14) 0.0064(15)
O4 0.0738(19) 0.088(2) 0.0530(16) 0.0548(18) 0.0112(14) 0.0130(15)
O5 0.0667(17) 0.085(2) 0.0554(16) 0.0364(17) 0.0178(13) 0.0085(14)
O6 0.0665(18) 0.088(2) 0.0644(17) 0.0503(17) 0.0023(13) 0.0079(15)

loop_
_atom_type_symbol
_atom_type_description
_atom_type_scat_dispersion_real
_atom_type_scat_dispersion_imag
_atom_type_scat_source
C C 0.0033 0.0016 'International Tables Vol C Tables 4.2.6.8 and 6.1.1.4'
H H 0.0000 0.0000 'International Tables Vol C Tables 4.2.6.8 and 6.1.1.4'
Br Br -0.2901 2.4595 'International Tables Vol C Tables 4.2.6.8 and 6.1.1.4'
N N 0.0061 0.0033 'International Tables Vol C Tables 4.2.6.8 and 6.1.1.4'
O O 0.0106 0.0060 'International Tables Vol C Tables 4.2.6.8 and 6.1.1.4'

loop_
_geom_angle_atom_site_label_1
_geom_angle_atom_site_label_2
_geom_angle_atom_site_label_3
_geom_angle_site_symmetry_1
_geom_angle_site_symmetry_3
_geom_angle
_geom_angle_publ_flag
C2 C1 C7 . . 121.9(3) ?
C2 C1 C6 . . 116.4(3) ?
C7 C1 C6 . . 121.7(3) ?
O1 C2 C3 . . 118.0(3) ?
O1 C2 C1 . . 120.2(3) ?
C3 C2 C1 . . 121.8(3) ?
C4 C3 C2 . . 119.2(4) ?
C4 C3 H3 . . 120.4 ?
C2 C3 H3 . . 120.4 ?
O2 C4 C3 . . 124.5(4) ?
O2 C4 C5 . . 114.7(3) ?
C3 C4 C5 . . 120.8(3) ?
C6 C5 C4 . . 120.2(3) ?
C6 C5 H5 . . 119.9 ?
C4 C5 H5 . . 119.9 ?
C5 C6 O3 . . 124.5(3) ?
C5 C6 C1 . . 121.6(3) ?
O3 C6 C1 . . 113.9(3) ?
N1 C7 C1 . . 121.7(3) ?
N1 C7 H7 . . 119.1 ?
C1 C7 H7 . . 119.1 ?
C13 C8 C9 . . 118.4(3) ?
C13 C8 N1 . . 117.3(3) ?
C9 C8 N1 . . 124.2(3) ?
C10 C9 C8 . . 120.7(3) ?
C10 C9 H9 . . 119.6 ?
C8 C9 H9 . . 119.6 ?
C9 C10 C11 . . 119.4(3) ?
C9 C10 H10 . . 120.3 ?
C11 C10 H10 . . 120.3 ?
C10 C11 C12 . . 120.7(3) ?
C10 C11 Br1 . . 119.9(3) ?
C12 C11 Br1 . . 119.3(2) ?
C13 C12 C11 . . 119.6(3) ?
C13 C12 H12 . . 120.2 ?
C11 C12 H12 . . 120.2 ?
C12 C13 C8 . . 121.0(3) ?
C12 C13 H13 . . 119.5 ?
C8 C13 H13 . . 119.5 ?
O2 C14 H14A . . 109.5 ?
O2 C14 H14B . . 109.5 ?
H14A C14 H14B . . 109.5 ?
O2 C14 H14C . . 109.5 ?
H14A C14 H14C . . 109.5 ?
H14B C14 H14C . . 109.5 ?
O3 C15 H15A . . 109.5 ?
O3 C15 H15B . . 109.5 ?
H15A C15 H15B . . 109.5 ?
O3 C15 H15C . . 109.5 ?
H15A C15 H15C . . 109.5 ?
H15B C15 H15C . . 109.5 ?
C17 C16 C22 . . 121.9(3) ?
C17 C16 C21 . . 117.0(3) ?
C22 C16 C21 . . 121.1(3) ?
O4 C17 C18 . . 117.5(3) ?
O4 C17 C16 . . 120.5(3) ?
C18 C17 C16 . . 121.9(3) ?
C19 C18 C17 . . 118.8(3) ?
C19 C18 H18 . . 120.6 ?
C17 C18 H18 . . 120.6 ?
O5 C19 C18 . . 124.2(3) ?
O5 C19 C20 . . 114.7(3) ?
C18 C19 C20 . . 121.1(3) ?
C21 C20 C19 . . 120.1(3) ?
C21 C20 H20 . . 120.0 ?
C19 C20 H20 . . 120.0 ?
C20 C21 O6 . . 124.6(3) ?
C20 C21 C16 . . 121.1(3) ?
O6 C21 C16 . . 114.3(3) ?
N2 C22 C16 . . 122.1(3) ?
N2 C22 H22 . . 119.0 ?
C16 C22 H22 . . 119.0 ?
C28 C23 C24 . . 118.5(3) ?
C28 C23 N2 . . 117.5(3) ?
C24 C23 N2 . . 124.1(3) ?
C25 C24 C23 . . 121.0(3) ?
C25 C24 H24 . . 119.5 ?
C23 C24 H24 . . 119.5 ?
C26 C25 C24 . . 119.3(3) ?
C26 C25 H25 . . 120.3 ?
C24 C25 H25 . . 120.3 ?
C25 C26 C27 . . 120.6(3) ?
C25 C26 Br2 . . 119.9(3) ?
C27 C26 Br2 . . 119.6(3) ?
C28 C27 C26 . . 119.5(3) ?
C28 C27 H27 . . 120.3 ?
C26 C27 H27 . . 120.3 ?
C27 C28 C23 . . 121.2(3) ?
C27 C28 H28 . . 119.4 ?
C23 C28 H28 . . 119.4 ?
O5 C29 H29A . . 109.5 ?
O5 C29 H29B . . 109.5 ?
H29A C29 H29B . . 109.5 ?
O5 C29 H29C . . 109.5 ?
H29A C29 H29C . . 109.5 ?
H29B C29 H29C . . 109.5 ?
O6 C30 H30A . . 109.5 ?
O6 C30 H30B . . 109.5 ?
H30A C30 H30B . . 109.5 ?
O6 C30 H30C . . 109.5 ?
H30A C30 H30C . . 109.5 ?
H30B C30 H30C . . 109.5 ?
C7 N1 C8 . . 121.7(3) ?
C22 N2 C23 . . 121.5(3) ?
C2 O1 H1 . . 108(3) ?
C4 O2 C14 . . 117.9(3) ?
C6 O3 C15 . . 117.3(3) ?
C17 O4 H4 . . 108(3) ?
C19 O5 C29 . . 118.4(3) ?
C21 O6 C30 . . 117.0(3) ?

loop_
_geom_bond_atom_site_label_1
_geom_bond_atom_site_label_2
_geom_bond_site_symmetry_2
_geom_bond_distance
_geom_bond_publ_flag
C1 C2 . 1.412(5) ?
C1 C7 . 1.418(5) ?
C1 C6 . 1.424(4) ?
C2 O1 . 1.344(4) ?
C2 C3 . 1.390(5) ?
C3 C4 . 1.375(5) ?
C3 H3 . 0.9300 ?
C4 O2 . 1.358(4) ?
C4 C5 . 1.392(5) ?
C5 C6 . 1.358(5) ?
C5 H5 . 0.9300 ?
C6 O3 . 1.365(4) ?
C7 N1 . 1.296(4) ?
C7 H7 . 0.9300 ?
C8 C13 . 1.390(4) ?
C8 C9 . 1.392(5) ?
C8 N1 . 1.409(4) ?
C9 C10 . 1.373(5) ?
C9 H9 . 0.9300 ?
C10 C11 . 1.376(5) ?
C10 H10 . 0.9300 ?
C11 C12 . 1.380(5) ?
C11 Br1 . 1.899(3) ?
C12 C13 . 1.362(5) ?
C12 H12 . 0.9300 ?
C13 H13 . 0.9300 ?
C14 O2 . 1.426(5) ?
C14 H14A . 0.9600 ?
C14 H14B . 0.9600 ?
C14 H14C . 0.9600 ?
C15 O3 . 1.441(4) ?
C15 H15A . 0.9600 ?
C15 H15B . 0.9600 ?
C15 H15C . 0.9600 ?
C16 C17 . 1.403(5) ?
C16 C22 . 1.412(5) ?
C16 C21 . 1.425(5) ?
C17 O4 . 1.342(4) ?
C17 C18 . 1.392(5) ?
C18 C19 . 1.376(5) ?
C18 H18 . 0.9300 ?
C19 O5 . 1.356(4) ?
C19 C20 . 1.394(5) ?
C20 C21 . 1.361(5) ?
C20 H20 . 0.9300 ?
C21 O6 . 1.366(4) ?
C22 N2 . 1.299(4) ?
C22 H22 . 0.9300 ?
C23 C28 . 1.384(5) ?
C23 C24 . 1.387(5) ?
C23 N2 . 1.405(4) ?
C24 C25 . 1.379(5) ?
C24 H24 . 0.9300 ?
C25 C26 . 1.372(5) ?
C25 H25 . 0.9300 ?
C26 C27 . 1.387(5) ?
C26 Br2 . 1.888(3) ?
C27 C28 . 1.365(5) ?
C27 H27 . 0.9300 ?
C28 H28 . 0.9300 ?
C29 O5 . 1.422(5) ?
C29 H29A . 0.9600 ?
C29 H29B . 0.9600 ?
C29 H29C . 0.9600 ?
C30 O6 . 1.432(4) ?
C30 H30A . 0.9600 ?
C30 H30B . 0.9600 ?
C30 H30C . 0.9600 ?
O1 H1 . 0.97(5) ?
O4 H4 . 0.83(5) ?

loop_
_geom_hbond_atom_site_label_D
_geom_hbond_atom_site_label_H
_geom_hbond_atom_site_label_A
_geom_hbond_site_symmetry_A
_geom_hbond_distance_DH
_geom_hbond_distance_HA
_geom_hbond_distance_DA
_geom_hbond_angle_DHA
O1 H1 N1 . 0.97(5) 1.69(5) 2.564(4) 149(5)
O4 H4 N2 . 0.83(5) 1.80(5) 2.564(4) 150(5)

loop_
_geom_torsion_atom_site_label_1
_geom_torsion_atom_site_label_2
_geom_torsion_atom_site_label_3
_geom_torsion_atom_site_label_4
_geom_torsion_site_symmetry_1
_geom_torsion_site_symmetry_2
_geom_torsion_site_symmetry_3
_geom_torsion_site_symmetry_4
_geom_torsion
_geom_torsion_publ_flag
C7 C1 C2 O1 . . . . -2.5(6) ?
C6 C1 C2 O1 . . . . 179.6(4) ?
C7 C1 C2 C3 . . . . 177.2(4) ?
C6 C1 C2 C3 . . . . -0.7(6) ?
O1 C2 C3 C4 . . . . -178.7(4) ?
C1 C2 C3 C4 . . . . 1.6(6) ?
C2 C3 C4 O2 . . . . 177.2(4) ?
C2 C3 C4 C5 . . . . -1.2(6) ?
O2 C4 C5 C6 . . . . -178.7(4) ?
C3 C4 C5 C6 . . . . -0.2(7) ?
C4 C5 C6 O3 . . . . -179.4(4) ?
C4 C5 C6 C1 . . . . 1.2(7) ?
C2 C1 C6 C5 . . . . -0.7(6) ?
C7 C1 C6 C5 . . . . -178.6(4) ?
C2 C1 C6 O3 . . . . 179.8(4) ?
C7 C1 C6 O3 . . . . 1.9(6) ?
C2 C1 C7 N1 . . . . 3.5(6) ?
C6 C1 C7 N1 . . . . -178.7(4) ?
C13 C8 C9 C10 . . . . -1.6(6) ?
N1 C8 C9 C10 . . . . -178.8(4) ?
C8 C9 C10 C11 . . . . -0.3(6) ?
C9 C10 C11 C12 . . . . 1.9(6) ?
C9 C10 C11 Br1 . . . . -179.6(3) ?
C10 C11 C12 C13 . . . . -1.4(6) ?
Br1 C11 C12 C13 . . . . -179.9(3) ?
C11 C12 C13 C8 . . . . -0.6(6) ?
C9 C8 C13 C12 . . . . 2.1(6) ?
N1 C8 C13 C12 . . . . 179.4(4) ?
C22 C16 C17 O4 . . . . 0.7(6) ?
C21 C16 C17 O4 . . . . 178.2(4) ?
C22 C16 C17 C18 . . . . -176.3(4) ?
C21 C16 C17 C18 . . . . 1.2(6) ?
O4 C17 C18 C19 . . . . -176.7(4) ?
C16 C17 C18 C19 . . . . 0.4(6) ?
C17 C18 C19 O5 . . . . 177.2(4) ?
C17 C18 C19 C20 . . . . -1.6(6) ?
O5 C19 C20 C21 . . . . -177.8(4) ?
C18 C19 C20 C21 . . . . 1.2(6) ?
C19 C20 C21 O6 . . . . 178.3(4) ?
C19 C20 C21 C16 . . . . 0.5(6) ?
C17 C16 C21 C20 . . . . -1.6(6) ?
C22 C16 C21 C20 . . . . 175.9(4) ?
C17 C16 C21 O6 . . . . -179.7(3) ?
C22 C16 C21 O6 . . . . -2.2(5) ?
C17 C16 C22 N2 . . . . -0.7(6) ?
C21 C16 C22 N2 . . . . -178.0(4) ?
C28 C23 C24 C25 . . . . 0.6(6) ?
N2 C23 C24 C25 . . . . 179.6(3) ?
C23 C24 C25 C26 . . . . 0.7(6) ?
C24 C25 C26 C27 . . . . -1.7(6) ?
C24 C25 C26 Br2 . . . . 179.8(3) ?
C25 C26 C27 C28 . . . . 1.4(6) ?
Br2 C26 C27 C28 . . . . 179.9(3) ?
C26 C27 C28 C23 . . . . 0.0(6) ?
C24 C23 C28 C27 . . . . -0.9(6) ?
N2 C23 C28 C27 . . . . -180.0(3) ?
C1 C7 N1 C8 . . . . -179.6(4) ?
C13 C8 N1 C7 . . . . 153.9(4) ?
C9 C8 N1 C7 . . . . -28.9(6) ?
C16 C22 N2 C23 . . . . 178.9(4) ?
C28 C23 N2 C22 . . . . -150.7(4) ?
C24 C23 N2 C22 . . . . 30.3(6) ?
C3 C4 O2 C14 . . . . 14.8(6) ?
C5 C4 O2 C14 . . . . -166.7(4) ?
C5 C6 O3 C15 . . . . 15.8(6) ?
C1 C6 O3 C15 . . . . -164.8(4) ?
C18 C19 O5 C29 . . . . -3.6(6) ?
C20 C19 O5 C29 . . . . 175.3(4) ?
C20 C21 O6 C30 . . . . 6.8(6) ?
C16 C21 O6 C30 . . . . -175.2(4) ?
